data_4064392
loop_
_publ_author_name
'Ringenberg, Mark R.'
'Gray, Danielle L.'
'Rauchfuss, Thomas B.'

_publ_contact_author
; 
Danielle L. Gray 
University of Illinois 
School of Chemical Sciences, Box 59-1 
505 South Mathews Avenue 
Urbana, Illinois  61801 
USA 
;
_publ_section_title
;
 Oxidative Addition of a Diphosphine Anhydride to Iron(0) and Nickel(0): A
 Simple Approach to Installing Four Ligands
;
_journal_issue 10
_journal_name_full Organometallics
_journal_page_first 2885
_journal_paper_doi 10.1021/om200073k
_journal_volume 30
_journal_year 2011
_chemical_absolute_configuration rm
_chemical_formula_moiety 'C41 H37 Ni O3 P3, 2 (C H2 Cl2)'
_chemical_formula_sum 'C43 H41 Cl4 Ni O3 P3'
_chemical_formula_weight 899.18
_chemical_name_systematic
; 
? 
;
_space_group_IT_number 29
_symmetry_cell_setting orthorhombic
_symmetry_space_group_name_Hall 'P 2c -2ac'
_symmetry_space_group_name_H-M 'P c a 21'
_atom_sites_solution_hydrogens geom
_atom_sites_solution_primary direct
_atom_sites_solution_secondary difmap
_audit_creation_method SHELXL-97
_audit_update_record
; 
? 
;
_cell_angle_alpha 90.00
_cell_angle_beta 90.00
_cell_angle_gamma 90.00
_cell_formula_units_Z 8
_cell_length_a 18.842(6)
_cell_length_b 25.205(12)
_cell_length_c 17.491(9)
_cell_measurement_reflns_used 8545
_cell_measurement_temperature 193(2)
_cell_measurement_theta_max 18.10
_cell_measurement_theta_min 2.27
_cell_volume 8307(6)
_computing_cell_refinement 'SAINT V7.23A (Bruker, 2005)'
_computing_data_collection 'SMART V5.625 (Bruker, 2001)'
_computing_data_reduction
; 
SAINT V7.23A, XPREP V2005/2, SADABS V2007/4, TWINABS V2007/5 
(Bruker, 2005 & 2007) 
;
_computing_molecular_graphics
; 
SHELXTL V6.12 (Bruker, 2005), CrystalMaker v2.1.3 (CrystalMaker, 1994) 
;
_computing_publication_material 'XCIF V6.12 (Bruker, 2005)'
_computing_structure_refinement 'SHELXTL V6.12 (Bruker, 2005)'
_computing_structure_solution 'SHELXTL V6.12 (Bruker, 2005)'
_diffrn_ambient_temperature 193(2)
_diffrn_measured_fraction_theta_full 0.998
_diffrn_measured_fraction_theta_max 0.998
_diffrn_measurement_device 'Siemens Platform/CCD'
_diffrn_measurement_method 'profile data from \w scans'
_diffrn_radiation_monochromator graphite
_diffrn_radiation_source 'normal-focus sealed tube'
_diffrn_radiation_type MoK\a
_diffrn_radiation_wavelength 0.71073
_diffrn_radiation_wavelength_id ba76iastq
_diffrn_reflns_av_R_equivalents 0.1054
_diffrn_reflns_av_sigmaI/netI 0.0601
_diffrn_reflns_limit_h_max 18
_diffrn_reflns_limit_h_min -18
_diffrn_reflns_limit_k_max 25
_diffrn_reflns_limit_k_min -25
_diffrn_reflns_limit_l_max 17
_diffrn_reflns_limit_l_min -17
_diffrn_reflns_number 96912
_diffrn_reflns_theta_full 20.79
_diffrn_reflns_theta_max 20.79
_diffrn_reflns_theta_min 0.81
_exptl_absorpt_coefficient_mu 0.879
_exptl_absorpt_correction_T_max 0.9461
_exptl_absorpt_correction_T_min 0.7387
_exptl_absorpt_correction_type integration
_exptl_absorpt_process_details 'SHELXTL/XPREP V2005/2 (Bruker, 2005)'
_exptl_crystal_colour red
_exptl_crystal_density_diffrn 1.438
_exptl_crystal_density_method 'not measured'
_exptl_crystal_description plate
_exptl_crystal_F_000 3712
_exptl_crystal_id ba76iastq
_exptl_crystal_preparation
; 
The data crystal was mounted using oil (Parantone-N, Exxon) to a 
0.3 mm cryo-loop (Hampton Research) with the (0 -1 0) scattering 
planes roughly normal to the spindle axis. 
;
_exptl_crystal_size_max 0.462
_exptl_crystal_size_mid 0.432
_exptl_crystal_size_min 0.102
_platon_squeeze_details
; 
The electron count from the "squeeze" model converged in fairly good agreement 
with four symmetrically independent disordered solvate molecules predicted by 
full structure refinement. 
;
_refine_diff_density_max 0.248
_refine_diff_density_min -0.269
_refine_diff_density_rms 0.051
_refine_ls_abs_structure_details 'Flack (1983),  4123 Friedels'
_refine_ls_abs_structure_Flack 0.069(16)
_refine_ls_extinction_method none
_refine_ls_goodness_of_fit_ref 1.040
_refine_ls_hydrogen_treatment noref
_refine_ls_matrix_type full
_refine_ls_number_parameters 1208
_refine_ls_number_reflns 8646
_refine_ls_number_restraints 1637
_refine_ls_restrained_S_all 0.966
_refine_ls_R_factor_all 0.0640
_refine_ls_R_factor_gt 0.0502
_refine_ls_shift/su_max 0.025
_refine_ls_shift/su_mean 0.001
_refine_ls_structure_factor_coef Fsqd
_refine_ls_weighting_details 'calc w=1/[\s^2^(Fo^2^)+(0.0544P)^2^+5.8456P] where P=(Fo^2^+2Fc^2^)/3'
_refine_ls_weighting_scheme calc
_refine_ls_wR_factor_gt 0.1061
_refine_ls_wR_factor_ref 0.1114
_reflns_number_gt 7156
_reflns_number_total 8646
_reflns_threshold_expression >2sigma(I)
_cod_data_source_file om200073k_si_002.cif
_cod_data_source_block ba76iastq
_cod_depositor_comments
;
The following automatic conversions were performed:

'_symmetry_cell_setting' value 'Orthorhombic' changed to
'orthorhombic' according to
/home/saulius/struct/CIF-dictionaries/cif_core.dic dictionary named
'cif_core.dic' version 2.4.1 from 2010-06-29.

Automatic conversion script
Id: cif_fix_values 1715 2011-07-08 13:25:40Z adriana 
;
_cod_original_sg_symbol_H-M 'Pca2(1) '
_cod_database_code 4064392

loop_
_symmetry_equiv_pos_as_xyz
'x, y, z'
'-x, -y, z+1/2'
'x+1/2, -y, z'
'-x+1/2, y, z+1/2'

loop_
_atom_site_label
_atom_site_type_symbol
_atom_site_fract_x
_atom_site_fract_y
_atom_site_fract_z
_atom_site_U_iso_or_equiv
_atom_site_adp_type
_atom_site_occupancy
_atom_site_symmetry_multiplicity
_atom_site_calc_flag
_atom_site_refinement_flags
_atom_site_disorder_assembly
_atom_site_disorder_group
Ni1_1 Ni 0.96627(4) 0.10730(3) 0.08130(5) 0.0368(2) Uani 1 1 d D . .
P1_1 P 0.96875(9) 0.02271(7) 0.11590(9) 0.0370(5) Uani 1 1 d . A .
P2_1 P 0.92115(9) 0.17104(7) 0.16006(10) 0.0364(5) Uani 1 1 d D A .
O1_1 O 0.8793(2) 0.08964(19) 0.0230(2) 0.0448(12) Uani 1 1 d . A .
O2_1 O 0.7849(3) 0.05034(18) -0.0212(3) 0.0484(12) Uani 1 1 d . A .
C1_1 C 0.8296(4) 0.0568(3) 0.0285(4) 0.0369(18) Uani 1 1 d . . .
C2_1 C 0.8209(3) 0.0249(2) 0.1010(4) 0.0372(17) Uani 1 1 d . A .
C3_1 C 0.8778(3) 0.0058(3) 0.1453(3) 0.0323(16) Uani 1 1 d . . .
C4_1 C 0.8646(4) -0.0236(2) 0.2098(4) 0.0416(18) Uani 1 1 d . A .
H4A_1 H 0.9033 -0.0380 0.2376 0.050 Uiso 1 1 calc R . .
C5_1 C 0.7948(4) -0.0329(3) 0.2358(4) 0.055(2) Uani 1 1 d . . .
H5A_1 H 0.7864 -0.0519 0.2819 0.066 Uiso 1 1 calc R A .
C6_1 C 0.7390(4) -0.0137(3) 0.1927(5) 0.066(2) Uani 1 1 d . A .
H6A_1 H 0.6916 -0.0191 0.2095 0.080 Uiso 1 1 calc R . .
C7_1 C 0.7518(4) 0.0139(3) 0.1240(4) 0.057(2) Uani 1 1 d . . .
H7A_1 H 0.7130 0.0250 0.0932 0.069 Uiso 1 1 calc R A .
C8_1 C 0.9895(4) -0.0234(3) 0.0378(3) 0.0391(19) Uani 1 1 d . . .
C9_1 C 1.0521(4) -0.0165(3) -0.0004(4) 0.050(2) Uani 1 1 d . A .
H9A_1 H 1.0821 0.0126 0.0118 0.060 Uiso 1 1 calc R . .
C10_1 C 1.0720(5) -0.0523(4) -0.0574(4) 0.066(3) Uani 1 1 d . . .
H10A_1 H 1.1154 -0.0474 -0.0841 0.079 Uiso 1 1 calc R A .
C11_1 C 1.0291(5) -0.0944(4) -0.0751(4) 0.060(2) Uani 1 1 d . A .
H11A_1 H 1.0424 -0.1181 -0.1149 0.072 Uiso 1 1 calc R . .
C12_1 C 0.9683(5) -0.1026(3) -0.0366(4) 0.056(2) Uani 1 1 d . . .
H12A_1 H 0.9394 -0.1324 -0.0482 0.067 Uiso 1 1 calc R A .
C13_1 C 0.9475(4) -0.0665(3) 0.0212(4) 0.047(2) Uani 1 1 d . A .
H13A_1 H 0.9046 -0.0721 0.0486 0.056 Uiso 1 1 calc R . .
C14_1 C 1.0236(3) -0.0032(3) 0.1927(3) 0.0306(16) Uani 1 1 d . . .
C15_1 C 1.0566(4) -0.0539(3) 0.1894(4) 0.0402(18) Uani 1 1 d . A .
H15A_1 H 1.0506 -0.0756 0.1456 0.048 Uiso 1 1 calc R . .
C16_1 C 1.0971(4) -0.0713(3) 0.2493(4) 0.046(2) Uani 1 1 d . . .
H16A_1 H 1.1193 -0.1051 0.2460 0.055 Uiso 1 1 calc R A .
C17_1 C 1.1065(4) -0.0414(3) 0.3138(4) 0.045(2) Uani 1 1 d . A .
H17A_1 H 1.1351 -0.0546 0.3544 0.055 Uiso 1 1 calc R . .
C18_1 C 1.0747(4) 0.0077(3) 0.3203(4) 0.0458(19) Uani 1 1 d . . .
H18A_1 H 1.0797 0.0283 0.3655 0.055 Uiso 1 1 calc R A .
C19_1 C 1.0339(4) 0.0266(3) 0.2572(4) 0.0453(19) Uani 1 1 d . A .
H19A_1 H 1.0133 0.0610 0.2599 0.054 Uiso 1 1 calc R . .
O3_1 O 1.107(2) 0.1141(19) 0.091(2) 0.051(5) Uani 0.24(4) 1 d PDU A 1
C20_1 C 1.0527(11) 0.117(3) 0.132(3) 0.044(3) Uani 0.24(4) 1 d PDU A 1
C21_1 C 1.061(3) 0.1637(14) 0.185(2) 0.044(3) Uani 0.24(4) 1 d PGDU A 1
C22_1 C 1.002(2) 0.1906(18) 0.211(3) 0.042(3) Uani 0.24(4) 1 d PGU A 1
C23_1 C 1.007(2) 0.2261(16) 0.272(3) 0.045(3) Uani 0.24(4) 1 d PGU A 1
H23A_1 H 0.9661 0.2444 0.2892 0.054 Uiso 0.24(4) 1 calc PR A 1
C24_1 C 1.072(2) 0.2347(16) 0.306(2) 0.048(3) Uani 0.24(4) 1 d PGU A 1
H24A_1 H 1.0761 0.2590 0.3477 0.057 Uiso 0.24(4) 1 calc PR A 1
C25_1 C 1.132(2) 0.2079(18) 0.281(2) 0.049(3) Uani 0.24(4) 1 d PGU A 1
H25A_1 H 1.1768 0.2138 0.3043 0.058 Uiso 0.24(4) 1 calc PR A 1
C26_1 C 1.127(2) 0.1724(15) 0.220(2) 0.047(3) Uani 0.24(4) 1 d PGU A 1
H26A_1 H 1.1676 0.1540 0.2024 0.056 Uiso 0.24(4) 1 calc PR A 1
O3B_1 O 1.1080(6) 0.0937(7) 0.1056(8) 0.055(3) Uani 0.76(4) 1 d PDU A 2
C20B_1 C 1.0547(5) 0.1204(9) 0.1264(10) 0.045(2) Uani 0.76(4) 1 d PDU A 2
C21B_1 C 1.0595(7) 0.1547(5) 0.1968(8) 0.042(2) Uani 0.76(4) 1 d PGDU A 2
C22B_1 C 1.0000(6) 0.1835(6) 0.2188(9) 0.042(2) Uani 0.76(4) 1 d PGU A 2
C23B_1 C 1.0029(6) 0.2161(6) 0.2828(9) 0.044(3) Uani 0.76(4) 1 d PGU A 2
H23B_1 H 0.9622 0.2358 0.2978 0.053 Uiso 0.76(4) 1 calc PR A 2
C24B_1 C 1.0653(6) 0.2199(6) 0.3248(9) 0.050(3) Uani 0.76(4) 1 d PGU A 2
H24B_1 H 1.0673 0.2422 0.3685 0.060 Uiso 0.76(4) 1 calc PR A 2
C25B_1 C 1.1248(6) 0.1911(6) 0.3028(9) 0.049(3) Uani 0.76(4) 1 d PGU A 2
H25B_1 H 1.1674 0.1937 0.3315 0.059 Uiso 0.76(4) 1 calc PR A 2
C26B_1 C 1.1219(6) 0.1585(6) 0.2388(9) 0.050(3) Uani 0.76(4) 1 d PGU A 2
H26B_1 H 1.1626 0.1388 0.2238 0.060 Uiso 0.76(4) 1 calc PR A 2
C27_1 C 0.8950(8) 0.2333(4) 0.1109(7) 0.044(3) Uani 0.465(12) 1 d PGDU A 1
C28_1 C 0.8310(8) 0.2298(4) 0.0718(8) 0.044(3) Uani 0.465(12) 1 d PGU A 1
H28A_1 H 0.8108 0.1960 0.0613 0.053 Uiso 0.465(12) 1 calc PR A 1
C29_1 C 0.7965(6) 0.2757(5) 0.0481(7) 0.051(3) Uani 0.465(12) 1 d PGU A 1
H29A_1 H 0.7527 0.2733 0.0214 0.062 Uiso 0.465(12) 1 calc PR A 1
C30_1 C 0.8260(8) 0.3250(4) 0.0636(7) 0.055(3) Uani 0.465(12) 1 d PGU A 1
H30A_1 H 0.8025 0.3564 0.0474 0.066 Uiso 0.465(12) 1 calc PR A 1
C31_1 C 0.8901(9) 0.3285(4) 0.1027(8) 0.052(3) Uani 0.465(12) 1 d PGU A 1
H31A_1 H 0.9103 0.3623 0.1132 0.063 Uiso 0.465(12) 1 calc PR A 1
C32_1 C 0.9246(7) 0.2826(5) 0.1263(7) 0.046(3) Uani 0.465(12) 1 d PGU A 1
H32A_1 H 0.9684 0.2850 0.1531 0.055 Uiso 0.465(12) 1 calc PR A 1
C27B_1 C 0.8996(10) 0.2387(4) 0.1264(9) 0.044(2) Uani 0.535(12) 1 d PDU A 2
C28B_1 C 0.8341(9) 0.2470(6) 0.0934(9) 0.050(3) Uani 0.535(12) 1 d PU A 2
H28B_1 H 0.8008 0.2188 0.0901 0.060 Uiso 0.535(12) 1 calc PR A 2
C29B_1 C 0.8166(9) 0.2989(7) 0.0639(9) 0.053(3) Uani 0.535(12) 1 d PU A 2
H29B_1 H 0.7711 0.3067 0.0433 0.064 Uiso 0.535(12) 1 calc PR A 2
C30B_1 C 0.8681(9) 0.3354(6) 0.0673(8) 0.053(3) Uani 0.535(12) 1 d PU A 2
H30B_1 H 0.8565 0.3702 0.0507 0.064 Uiso 0.535(12) 1 calc PR A 2
C31B_1 C 0.9356(9) 0.3271(6) 0.0922(7) 0.050(3) Uani 0.535(12) 1 d PU A 2
H31B_1 H 0.9688 0.3554 0.0915 0.060 Uiso 0.535(12) 1 calc PR A 2
C32B_1 C 0.9561(9) 0.2781(6) 0.1183(7) 0.045(2) Uani 0.535(12) 1 d PU A 2
H32B_1 H 1.0041 0.2703 0.1305 0.054 Uiso 0.535(12) 1 calc PR A 2
C33_1 C 0.8507(3) 0.1643(3) 0.2330(4) 0.0336(17) Uani 1 1 d . . .
C34_1 C 0.8376(3) 0.1138(3) 0.2628(4) 0.0368(17) Uani 1 1 d . A .
H34A_1 H 0.8639 0.0843 0.2442 0.044 Uiso 1 1 calc R . .
C35_1 C 0.7870(4) 0.1060(3) 0.3187(4) 0.0437(19) Uani 1 1 d . . .
H35A_1 H 0.7791 0.0714 0.3387 0.052 Uiso 1 1 calc R A .
C36_1 C 0.7487(4) 0.1474(3) 0.3449(4) 0.0443(18) Uani 1 1 d . A .
H36A_1 H 0.7139 0.1419 0.3834 0.053 Uiso 1 1 calc R . .
C37_1 C 0.7598(4) 0.1970(3) 0.3165(4) 0.060(2) Uani 1 1 d . . .
H37A_1 H 0.7317 0.2257 0.3344 0.072 Uiso 1 1 calc R A .
C38_1 C 0.8123(4) 0.2061(3) 0.2611(4) 0.052(2) Uani 1 1 d . A .
H38A_1 H 0.8212 0.2411 0.2432 0.062 Uiso 1 1 calc R . .
P3_1 P 1.0118(14) 0.1550(11) -0.0165(14) 0.046(4) Uani 0.24(4) 1 d PDU A 1
C39_1 C 1.053(2) 0.2206(16) -0.014(3) 0.051(8) Uani 0.24(4) 1 d PDU A 1
H39A_1 H 1.0645 0.2316 -0.0665 0.076 Uiso 0.24(4) 1 calc PR A 1
H39B_1 H 1.0960 0.2192 0.0166 0.076 Uiso 0.24(4) 1 calc PR A 1
H39C_1 H 1.0194 0.2461 0.0081 0.076 Uiso 0.24(4) 1 calc PR A 1
C40_1 C 0.9359(14) 0.167(2) -0.079(3) 0.053(6) Uani 0.24(4) 1 d PDU A 1
H40A_1 H 0.9513 0.1871 -0.1239 0.080 Uiso 0.24(4) 1 calc PR A 1
H40B_1 H 0.8997 0.1870 -0.0512 0.080 Uiso 0.24(4) 1 calc PR A 1
H40C_1 H 0.9160 0.1328 -0.0956 0.080 Uiso 0.24(4) 1 calc PR A 1
C41_1 C 1.071(2) 0.1195(15) -0.081(2) 0.044(6) Uani 0.24(4) 1 d PDU A 1
H41A_1 H 1.0875 0.1434 -0.1212 0.066 Uiso 0.24(4) 1 calc PR A 1
H41B_1 H 1.0465 0.0892 -0.1032 0.066 Uiso 0.24(4) 1 calc PR A 1
H41C_1 H 1.1127 0.1067 -0.0517 0.066 Uiso 0.24(4) 1 calc PR A 1
P3B_1 P 1.0074(4) 0.1459(4) -0.0262(3) 0.0406(15) Uani 0.76(4) 1 d PDU A 2
C39B_1 C 1.0732(8) 0.1983(8) -0.0124(7) 0.057(4) Uani 0.76(4) 1 d PDU A 2
H39D_1 H 1.0883 0.2119 -0.0623 0.086 Uiso 0.76(4) 1 calc PR A 2
H39E_1 H 1.1143 0.1839 0.0149 0.086 Uiso 0.76(4) 1 calc PR A 2
H39F_1 H 1.0521 0.2271 0.0176 0.086 Uiso 0.76(4) 1 calc PR A 2
C40B_1 C 0.9408(6) 0.1802(6) -0.0832(9) 0.055(4) Uani 0.76(4) 1 d PDU A 2
H40D_1 H 0.9630 0.1947 -0.1293 0.083 Uiso 0.76(4) 1 calc PR A 2
H40E_1 H 0.9202 0.2092 -0.0531 0.083 Uiso 0.76(4) 1 calc PR A 2
H40F_1 H 0.9033 0.1552 -0.0977 0.083 Uiso 0.76(4) 1 calc PR A 2
C41B_1 C 1.0504(8) 0.1047(6) -0.0977(7) 0.047(3) Uani 0.76(4) 1 d PDU A 2
H41D_1 H 1.0649 0.1268 -0.1411 0.071 Uiso 0.76(4) 1 calc PR A 2
H41E_1 H 1.0172 0.0774 -0.1153 0.071 Uiso 0.76(4) 1 calc PR A 2
H41F_1 H 1.0923 0.0878 -0.0753 0.071 Uiso 0.76(4) 1 calc PR A 2
Ni1_2 Ni -0.00406(4) 0.36470(3) 0.59199(6) 0.0396(2) Uani 1 1 d D . .
P1_2 P -0.04116(9) 0.29102(7) 0.64722(10) 0.0348(4) Uani 1 1 d D B .
O1_2 O 0.0621(9) 0.3703(6) 0.6811(9) 0.042(3) Uani 0.56(3) 1 d PDU B 1
C1_2 C 0.1090(11) 0.3391(5) 0.7043(12) 0.041(3) Uani 0.56(3) 1 d PDU B 1
O2_2 O 0.1595(8) 0.3561(4) 0.7480(11) 0.049(4) Uani 0.56(3) 1 d PDU B 1
C2_2 C 0.0930(9) 0.2795(4) 0.7069(15) 0.0359(18) Uani 0.56(3) 1 d PGDU B 1
C3_2 C 0.0343(7) 0.2507(5) 0.6824(13) 0.034(2) Uani 0.56(3) 1 d PGDU B 1
C4_2 C 0.0359(6) 0.1956(5) 0.6834(11) 0.037(2) Uani 0.56(3) 1 d PGU B 1
H4B_2 H -0.0042 0.1760 0.6666 0.044 Uiso 0.56(3) 1 calc PR B 1
C5_2 C 0.0962(8) 0.1692(4) 0.7088(10) 0.041(2) Uani 0.56(3) 1 d PGU B 1
H5B_2 H 0.0973 0.1315 0.7095 0.049 Uiso 0.56(3) 1 calc PR B 1
C6_2 C 0.1549(6) 0.1979(6) 0.7333(11) 0.038(2) Uani 0.56(3) 1 d PGU B 1
H6B_2 H 0.1961 0.1799 0.7507 0.045 Uiso 0.56(3) 1 calc PR B 1
C7_2 C 0.1533(7) 0.2531(6) 0.7324(13) 0.042(2) Uani 0.56(3) 1 d PGU B 1
H7B_2 H 0.1935 0.2727 0.7491 0.051 Uiso 0.56(3) 1 calc PR B 1
O1B_2 O 0.0792(9) 0.3665(8) 0.6635(10) 0.041(3) Uani 0.44(3) 1 d PDU B 2
C1B_2 C 0.1013(14) 0.3379(6) 0.7179(13) 0.040(3) Uani 0.44(3) 1 d PDU B 2
O2B_2 O 0.1376(11) 0.3535(7) 0.7774(11) 0.056(4) Uiso 0.44(3) 1 d PDU B 2
C2B_2 C 0.0996(12) 0.2767(5) 0.7129(19) 0.037(2) Uani 0.44(3) 1 d PGDU B 2
C3B_2 C 0.0383(9) 0.2553(8) 0.6812(17) 0.035(2) Uani 0.44(3) 1 d PGDU B 2
C4B_2 C 0.0330(8) 0.2008(8) 0.6701(14) 0.038(2) Uani 0.44(3) 1 d PGU B 2
H4BA_2 H -0.0089 0.1861 0.6484 0.046 Uiso 0.44(3) 1 calc PR B 2
C5B_2 C 0.0889(10) 0.1678(5) 0.6906(13) 0.041(3) Uani 0.44(3) 1 d PGU B 2
H5BA_2 H 0.0853 0.1306 0.6830 0.049 Uiso 0.44(3) 1 calc PR B 2
C6B_2 C 0.1502(8) 0.1893(6) 0.7222(14) 0.040(2) Uani 0.44(3) 1 d PGU B 2
H6BA_2 H 0.1884 0.1667 0.7363 0.048 Uiso 0.44(3) 1 calc PR B 2
C7B_2 C 0.1555(9) 0.2437(7) 0.7334(16) 0.041(2) Uani 0.44(3) 1 d PGU B 2
H7BA_2 H 0.1974 0.2584 0.7550 0.049 Uiso 0.44(3) 1 calc PR B 2
C8_2 C -0.0921(4) 0.3060(2) 0.7332(3) 0.0298(16) Uani 1 1 d . . .
C9_2 C -0.0671(4) 0.3038(2) 0.8062(4) 0.0354(17) Uani 1 1 d . B .
H9B_2 H -0.0200 0.2917 0.8148 0.042 Uiso 1 1 calc R . .
C10_2 C -0.1078(4) 0.3185(3) 0.8677(4) 0.051(2) Uani 1 1 d . . .
H10B_2 H -0.0894 0.3154 0.9181 0.061 Uiso 1 1 calc R B .
C11_2 C -0.1753(4) 0.3377(3) 0.8563(4) 0.049(2) Uani 1 1 d . B .
H11B_2 H -0.2029 0.3490 0.8987 0.058 Uiso 1 1 calc R . .
C12_2 C -0.2033(4) 0.3407(3) 0.7836(4) 0.062(2) Uani 1 1 d . . .
H12B_2 H -0.2502 0.3535 0.7759 0.074 Uiso 1 1 calc R B .
C13_2 C -0.1626(4) 0.3250(3) 0.7225(4) 0.054(2) Uani 1 1 d . B .
H13B_2 H -0.1818 0.3268 0.6724 0.065 Uiso 1 1 calc R . .
C14_2 C -0.0955(3) 0.2404(3) 0.6002(4) 0.0407(18) Uani 1 1 d . . .
C15_2 C -0.1387(4) 0.2056(3) 0.6430(4) 0.0442(19) Uani 1 1 d . B .
H15B_2 H -0.1421 0.2096 0.6969 0.053 Uiso 1 1 calc R . .
C16_2 C -0.1760(4) 0.1657(3) 0.6066(4) 0.0446(19) Uani 1 1 d . . .
H16B_2 H -0.2061 0.1429 0.6352 0.054 Uiso 1 1 calc R B .
C17_2 C -0.1693(4) 0.1591(3) 0.5273(4) 0.053(2) Uani 1 1 d . B .
H17B_2 H -0.1926 0.1305 0.5024 0.064 Uiso 1 1 calc R . .
C18_2 C -0.1286(4) 0.1944(3) 0.4855(4) 0.055(2) Uani 1 1 d . . .
H18B_2 H -0.1267 0.1915 0.4313 0.066 Uiso 1 1 calc R B .
C19_2 C -0.0898(4) 0.2347(3) 0.5229(3) 0.0345(17) Uani 1 1 d . B .
H19B_2 H -0.0599 0.2577 0.4944 0.041 Uiso 1 1 calc R . .
P2_2 P 0.0684(3) 0.3772(2) 0.4949(3) 0.0410(14) Uani 0.681(12) 1 d PDU B 1
O3_2 O -0.1412(7) 0.3567(6) 0.5304(10) 0.042(4) Uani 0.681(12) 1 d PDU B 1
C20_2 C -0.0772(6) 0.365(3) 0.5183(6) 0.039(3) Uani 0.681(12) 1 d PDU B 1
C21_2 C -0.0594(7) 0.3641(5) 0.4331(5) 0.0431(19) Uani 0.681(12) 1 d PGDU B 1
C22_2 C 0.0107(6) 0.3731(6) 0.4122(5) 0.0394(19) Uani 0.681(12) 1 d PGDU B 1
C23_2 C 0.0296(5) 0.3742(6) 0.3354(6) 0.043(2) Uani 0.681(12) 1 d PGU B 1
H23C_2 H 0.0775 0.3803 0.3212 0.052 Uiso 0.681(12) 1 calc PR B 1
C24_2 C -0.0217(5) 0.3662(5) 0.2795(5) 0.050(2) Uani 0.681(12) 1 d PGU B 1
H24C_2 H -0.0088 0.3670 0.2270 0.060 Uiso 0.681(12) 1 calc PR B 1
C25_2 C -0.0919(5) 0.3572(4) 0.3003(5) 0.048(2) Uani 0.681(12) 1 d PGU B 1
H25C_2 H -0.1269 0.3518 0.2621 0.058 Uiso 0.681(12) 1 calc PR B 1
C26_2 C -0.1107(5) 0.3561(4) 0.3771(6) 0.046(2) Uani 0.681(12) 1 d PGU B 1
H26C_2 H -0.1587 0.3500 0.3914 0.055 Uiso 0.681(12) 1 calc PR B 1
C27_2 C 0.1186(6) 0.4391(3) 0.4934(6) 0.070(2) Uani 0.681(12) 1 d PGDU B 1
C28_2 C 0.1074(6) 0.4787(4) 0.4394(6) 0.070(2) Uani 0.681(12) 1 d PGU B 1
H28C_2 H 0.0714 0.4746 0.4018 0.084 Uiso 0.681(12) 1 calc PR B 1
C29_2 C 0.1488(6) 0.5244(3) 0.4405(6) 0.080(3) Uani 0.681(12) 1 d PGU B 1
H29C_2 H 0.1411 0.5514 0.4036 0.096 Uiso 0.681(12) 1 calc PR B 1
C30_2 C 0.2014(5) 0.5304(3) 0.4955(7) 0.086(3) Uani 0.681(12) 1 d PGU B 1
H30C_2 H 0.2297 0.5616 0.4962 0.103 Uiso 0.681(12) 1 calc PR B 1
C31_2 C 0.2126(5) 0.4908(4) 0.5495(7) 0.092(3) Uani 0.681(12) 1 d PGU B 1
H31C_2 H 0.2485 0.4949 0.5871 0.110 Uiso 0.681(12) 1 calc PR B 1
C32_2 C 0.1712(6) 0.4451(3) 0.5484(6) 0.080(3) Uani 0.681(12) 1 d PGU B 1
H32C_2 H 0.1788 0.4181 0.5853 0.096 Uiso 0.681(12) 1 calc PR B 1
C33_2 C 0.1408(4) 0.3320(4) 0.4719(6) 0.045(2) Uani 0.681(12) 1 d PGDU B 1
C34_2 C 0.1951(4) 0.3466(3) 0.4223(6) 0.051(2) Uani 0.681(12) 1 d PGU B 1
H34B_2 H 0.1951 0.3808 0.3997 0.061 Uiso 0.681(12) 1 calc PR B 1
C35_2 C 0.2493(4) 0.3110(4) 0.4058(5) 0.053(3) Uani 0.681(12) 1 d PGU B 1
H35B_2 H 0.2864 0.3209 0.3719 0.063 Uiso 0.681(12) 1 calc PR B 1
C36_2 C 0.2493(4) 0.2609(4) 0.4389(5) 0.047(3) Uani 0.681(12) 1 d PGU B 1
H36B_2 H 0.2864 0.2365 0.4276 0.057 Uiso 0.681(12) 1 calc PR B 1
C37_2 C 0.1951(4) 0.2463(3) 0.4885(5) 0.052(2) Uani 0.681(12) 1 d PGU B 1
H37B_2 H 0.1951 0.2120 0.5111 0.062 Uiso 0.681(12) 1 calc PR B 1
C38_2 C 0.1408(4) 0.2819(4) 0.5050(6) 0.047(2) Uani 0.681(12) 1 d PGU B 1
H38B_2 H 0.1037 0.2719 0.5389 0.056 Uiso 0.681(12) 1 calc PR B 1
P2B_2 P 0.0792(6) 0.3670(5) 0.5029(7) 0.042(2) Uani 0.319(12) 1 d PDU B 2
O3B_2 O -0.1380(17) 0.3709(15) 0.544(2) 0.041(5) Uani 0.319(12) 1 d PDU B 2
C20B_2 C -0.0776(11) 0.362(6) 0.5188(10) 0.040(3) Uani 0.319(12) 1 d PDU B 2
C21B_2 C -0.0542(15) 0.3704(12) 0.4361(11) 0.043(2) Uani 0.319(12) 1 d PGDU B 2
C22B_2 C 0.0185(14) 0.3696(14) 0.4226(12) 0.041(2) Uani 0.319(12) 1 d PGDU B 2
C23B_2 C 0.0439(11) 0.3703(13) 0.3480(14) 0.044(3) Uani 0.319(12) 1 d PGU B 2
H23D_2 H 0.0936 0.3697 0.3388 0.053 Uiso 0.319(12) 1 calc PR B 2
C24B_2 C -0.0033(13) 0.3719(11) 0.2870(11) 0.047(3) Uani 0.319(12) 1 d PGU B 2
H24D_2 H 0.0141 0.3724 0.2360 0.056 Uiso 0.319(12) 1 calc PR B 2
C25B_2 C -0.0760(12) 0.3727(10) 0.3005(12) 0.048(3) Uani 0.319(12) 1 d PGU B 2
H25D_2 H -0.1082 0.3738 0.2588 0.058 Uiso 0.319(12) 1 calc PR B 2
C26B_2 C -0.1014(12) 0.3720(10) 0.3751(14) 0.045(3) Uani 0.319(12) 1 d PGU B 2
H26D_2 H -0.1511 0.3725 0.3844 0.054 Uiso 0.319(12) 1 calc PR B 2
C27B_2 C 0.1183(13) 0.4324(7) 0.4827(14) 0.068(2) Uani 0.319(12) 1 d PGDU B 2
C28B_2 C 0.0844(11) 0.4729(9) 0.4431(15) 0.070(3) Uani 0.319(12) 1 d PGU B 2
H28D_2 H 0.0387 0.4671 0.4217 0.084 Uiso 0.319(12) 1 calc PR B 2
C29B_2 C 0.1173(12) 0.5219(8) 0.4348(13) 0.078(3) Uani 0.319(12) 1 d PGU B 2
H29D_2 H 0.0941 0.5496 0.4077 0.093 Uiso 0.319(12) 1 calc PR B 2
C30B_2 C 0.1841(11) 0.5304(7) 0.4661(14) 0.081(3) Uani 0.319(12) 1 d PGU B 2
H30D_2 H 0.2066 0.5639 0.4604 0.097 Uiso 0.319(12) 1 calc PR B 2
C31B_2 C 0.2180(10) 0.4899(8) 0.5057(15) 0.083(3) Uani 0.319(12) 1 d PGU B 2
H31D_2 H 0.2637 0.4957 0.5271 0.100 Uiso 0.319(12) 1 calc PR B 2
C32B_2 C 0.1851(13) 0.4408(7) 0.5140(13) 0.077(3) Uani 0.319(12) 1 d PGU B 2
H32D_2 H 0.2083 0.4131 0.5411 0.093 Uiso 0.319(12) 1 calc PR B 2
C33B_2 C 0.1445(10) 0.3146(7) 0.4834(15) 0.049(3) Uani 0.319(12) 1 d PGDU B 2
C34B_2 C 0.2026(11) 0.3231(7) 0.4360(12) 0.051(3) Uani 0.319(12) 1 d PGU B 2
H34C_2 H 0.2104 0.3571 0.4142 0.061 Uiso 0.319(12) 1 calc PR B 2
C35B_2 C 0.2492(8) 0.2817(8) 0.4203(11) 0.051(3) Uani 0.319(12) 1 d PGU B 2
H35C_2 H 0.2889 0.2875 0.3879 0.061 Uiso 0.319(12) 1 calc PR B 2
C36B_2 C 0.2377(9) 0.2319(8) 0.4521(11) 0.052(3) Uani 0.319(12) 1 d PGU B 2
H36C_2 H 0.2696 0.2037 0.4414 0.062 Uiso 0.319(12) 1 calc PR B 2
C37B_2 C 0.1797(11) 0.2235(7) 0.4996(13) 0.052(3) Uani 0.319(12) 1 d PGU B 2
H37C_2 H 0.1718 0.1894 0.5213 0.063 Uiso 0.319(12) 1 calc PR B 2
C38B_2 C 0.1330(10) 0.2648(8) 0.5152(15) 0.051(3) Uani 0.319(12) 1 d PGU B 2
H38C_2 H 0.0934 0.2590 0.5477 0.061 Uiso 0.319(12) 1 calc PR B 2
P3_2 P -0.0434(16) 0.4466(6) 0.6271(14) 0.075(4) Uani 0.180(9) 1 d PDU B 1
C39_2 C 0.0305(18) 0.4861(18) 0.659(2) 0.071(8) Uani 0.180(9) 1 d PDU B 1
H39G_2 H 0.0148 0.5105 0.6987 0.106 Uiso 0.180(9) 1 calc PR B 1
H39H_2 H 0.0493 0.5064 0.6153 0.106 Uiso 0.180(9) 1 calc PR B 1
H39I_2 H 0.0677 0.4628 0.6789 0.106 Uiso 0.180(9) 1 calc PR B 1
C40_2 C -0.083(2) 0.4908(16) 0.5587(19) 0.103(9) Uani 0.180(9) 1 d PDU B 1
H40G_2 H -0.1327 0.4801 0.5497 0.154 Uiso 0.180(9) 1 calc PR B 1
H40H_2 H -0.0570 0.4892 0.5105 0.154 Uiso 0.180(9) 1 calc PR B 1
H40I_2 H -0.0823 0.5271 0.5786 0.154 Uiso 0.180(9) 1 calc PR B 1
C41_2 C -0.103(2) 0.4540(18) 0.707(2) 0.090(6) Uani 0.180(9) 1 d PDU B 1
H41G_2 H -0.1337 0.4227 0.7102 0.135 Uiso 0.180(9) 1 calc PR B 1
H41H_2 H -0.1326 0.4857 0.6989 0.135 Uiso 0.180(9) 1 calc PR B 1
H41I_2 H -0.0758 0.4579 0.7539 0.135 Uiso 0.180(9) 1 calc PR B 1
P3B_2 P -0.0416(3) 0.44237(13) 0.6435(3) 0.0579(11) Uani 0.820(9) 1 d PDU B 2
C39B_2 C 0.0105(6) 0.5003(4) 0.6228(6) 0.094(4) Uani 0.820(9) 1 d PDU B 2
H39J_2 H -0.0163 0.5322 0.6369 0.141 Uiso 0.820(9) 1 calc PR B 2
H39K_2 H 0.0215 0.5013 0.5680 0.141 Uiso 0.820(9) 1 calc PR B 2
H39L_2 H 0.0548 0.4991 0.6521 0.141 Uiso 0.820(9) 1 calc PR B 2
C40B_2 C -0.1293(5) 0.4655(5) 0.6234(6) 0.108(4) Uani 0.820(9) 1 d PDU B 2
H40J_2 H -0.1373 0.4994 0.6497 0.163 Uiso 0.820(9) 1 calc PR B 2
H40K_2 H -0.1640 0.4394 0.6414 0.163 Uiso 0.820(9) 1 calc PR B 2
H40L_2 H -0.1348 0.4706 0.5682 0.163 Uiso 0.820(9) 1 calc PR B 2
C41B_2 C -0.0401(6) 0.4432(4) 0.7462(4) 0.081(3) Uani 0.820(9) 1 d PDU B 2
H41J_2 H -0.0508 0.4791 0.7644 0.121 Uiso 0.820(9) 1 calc PR B 2
H41K_2 H 0.0070 0.4326 0.7642 0.121 Uiso 0.820(9) 1 calc PR B 2
H41L_2 H -0.0757 0.4184 0.7659 0.121 Uiso 0.820(9) 1 calc PR B 2

loop_
_atom_site_aniso_label
_atom_site_aniso_U_11
_atom_site_aniso_U_22
_atom_site_aniso_U_33
_atom_site_aniso_U_23
_atom_site_aniso_U_13
_atom_site_aniso_U_12
Ni1_1 0.0277(4) 0.0524(5) 0.0301(5) 0.0015(5) -0.0007(5) 0.0029(4)
P1_1 0.0361(11) 0.0516(12) 0.0233(9) 0.0001(8) 0.0034(8) 0.0105(9)
P2_1 0.0314(11) 0.0493(12) 0.0285(10) 0.0019(9) -0.0003(9) 0.0009(9)
O1_1 0.032(3) 0.061(3) 0.041(3) 0.011(3) 0.000(2) -0.009(3)
O2_1 0.039(3) 0.062(3) 0.044(3) 0.009(3) 0.002(3) 0.003(2)
C1_1 0.021(5) 0.042(5) 0.048(5) 0.000(4) -0.008(4) 0.005(4)
C2_1 0.028(4) 0.047(4) 0.037(5) 0.004(4) 0.010(4) -0.008(3)
C3_1 0.026(4) 0.048(4) 0.023(4) 0.001(3) 0.002(3) 0.010(3)
C4_1 0.048(5) 0.039(4) 0.037(5) -0.002(4) 0.002(4) 0.012(3)
C5_1 0.050(6) 0.057(5) 0.057(5) 0.015(4) 0.031(5) 0.005(4)
C6_1 0.035(5) 0.068(6) 0.095(7) 0.012(5) 0.035(5) -0.001(4)
C7_1 0.045(5) 0.055(5) 0.073(6) 0.022(4) 0.001(4) 0.004(4)
C8_1 0.028(5) 0.065(6) 0.025(4) 0.004(4) -0.001(4) 0.026(4)
C9_1 0.036(5) 0.071(6) 0.044(5) 0.014(5) 0.002(4) 0.014(4)
C10_1 0.064(7) 0.102(8) 0.032(5) 0.008(5) 0.013(5) 0.037(6)
C11_1 0.072(7) 0.069(6) 0.038(5) -0.005(5) 0.007(5) 0.032(5)
C12_1 0.064(6) 0.052(5) 0.052(5) -0.005(5) -0.023(5) 0.014(5)
C13_1 0.062(6) 0.052(5) 0.026(4) 0.003(4) -0.006(4) 0.014(4)
C14_1 0.026(4) 0.051(5) 0.015(4) -0.013(3) 0.000(3) 0.008(3)
C15_1 0.045(5) 0.045(5) 0.030(4) 0.000(4) -0.002(4) 0.000(4)
C16_1 0.032(5) 0.069(5) 0.037(5) 0.004(4) 0.002(4) 0.024(4)
C17_1 0.036(5) 0.080(6) 0.021(4) 0.011(4) 0.007(3) 0.019(4)
C18_1 0.046(5) 0.063(5) 0.028(4) -0.003(4) -0.008(4) 0.008(4)
C19_1 0.049(5) 0.051(5) 0.036(5) 0.014(4) 0.013(4) 0.023(4)
O3_1 0.047(9) 0.061(12) 0.046(10) 0.018(9) 0.006(8) 0.001(10)
C20_1 0.040(5) 0.055(6) 0.037(6) 0.013(5) -0.008(5) 0.003(5)
C21_1 0.042(4) 0.053(5) 0.037(5) 0.012(4) -0.009(4) -0.002(4)
C22_1 0.045(4) 0.050(6) 0.032(6) 0.008(5) -0.009(5) -0.004(5)
C23_1 0.048(5) 0.052(6) 0.035(6) 0.010(5) -0.010(5) -0.007(5)
C24_1 0.051(5) 0.056(6) 0.036(6) 0.016(6) -0.013(5) -0.010(5)
C25_1 0.048(5) 0.057(6) 0.040(6) 0.019(5) -0.014(5) -0.008(5)
C26_1 0.044(5) 0.056(6) 0.040(6) 0.019(5) -0.011(5) -0.003(5)
O3B_1 0.040(4) 0.067(8) 0.058(6) 0.004(5) 0.000(4) 0.008(5)
C20B_1 0.040(4) 0.056(5) 0.038(5) 0.013(4) -0.010(4) 0.007(4)
C21B_1 0.037(3) 0.052(5) 0.037(5) 0.011(4) -0.009(3) -0.001(4)
C22B_1 0.045(4) 0.046(5) 0.034(5) 0.002(4) -0.007(4) -0.008(4)
C23B_1 0.051(4) 0.052(6) 0.030(5) 0.013(4) -0.012(4) -0.003(4)
C24B_1 0.054(4) 0.059(6) 0.038(6) 0.016(5) -0.013(4) -0.013(4)
C25B_1 0.048(4) 0.061(6) 0.037(6) 0.024(5) -0.015(4) -0.010(4)
C26B_1 0.046(4) 0.056(5) 0.047(5) 0.018(5) -0.012(4) -0.001(4)
C27_1 0.054(5) 0.057(5) 0.020(5) -0.005(4) 0.010(4) 0.020(4)
C28_1 0.053(5) 0.057(5) 0.023(6) -0.003(5) 0.010(5) 0.023(5)
C29_1 0.064(6) 0.061(6) 0.029(5) -0.003(5) 0.010(5) 0.027(5)
C30_1 0.073(6) 0.061(6) 0.032(5) 0.002(5) 0.001(5) 0.021(6)
C31_1 0.072(6) 0.061(5) 0.024(5) 0.001(5) 0.004(6) 0.021(5)
C32_1 0.063(6) 0.058(5) 0.019(4) -0.001(4) 0.007(5) 0.015(5)
C27B_1 0.055(5) 0.058(5) 0.018(5) -0.002(4) 0.010(4) 0.020(4)
C28B_1 0.059(4) 0.059(5) 0.030(5) -0.001(5) 0.007(5) 0.022(5)
C29B_1 0.067(5) 0.060(6) 0.033(5) 0.001(5) 0.004(5) 0.023(5)
C30B_1 0.072(6) 0.061(5) 0.026(5) 0.000(5) 0.002(6) 0.021(5)
C31B_1 0.070(6) 0.064(5) 0.017(5) 0.006(4) 0.006(5) 0.015(5)
C32B_1 0.060(6) 0.058(5) 0.016(4) -0.001(4) 0.008(5) 0.019(5)
C33_1 0.027(4) 0.043(5) 0.032(4) 0.000(4) 0.002(3) 0.001(4)
C34_1 0.039(5) 0.042(5) 0.029(4) -0.005(4) -0.006(4) 0.002(3)
C35_1 0.039(5) 0.061(5) 0.031(4) 0.009(4) -0.002(4) -0.016(4)
C36_1 0.033(4) 0.076(6) 0.024(4) -0.004(4) 0.004(3) 0.014(5)
C37_1 0.055(6) 0.075(6) 0.050(5) -0.003(5) 0.002(5) 0.012(5)
C38_1 0.051(5) 0.063(6) 0.041(5) 0.007(4) 0.007(4) 0.017(4)
P3_1 0.031(6) 0.062(7) 0.043(7) -0.001(6) 0.000(5) 0.010(6)
C39_1 0.027(15) 0.057(13) 0.068(15) -0.013(15) 0.010(13) 0.010(12)
C40_1 0.053(10) 0.055(13) 0.051(12) 0.016(12) -0.009(9) -0.006(9)
C41_1 0.045(11) 0.054(12) 0.033(12) -0.013(10) 0.002(11) -0.014(11)
P3B_1 0.032(2) 0.064(3) 0.026(2) -0.004(2) 0.0005(17) -0.011(2)
C39B_1 0.052(8) 0.056(9) 0.064(6) 0.000(7) 0.018(6) -0.017(7)
C40B_1 0.066(6) 0.046(7) 0.053(6) 0.030(5) -0.003(5) -0.014(5)
C41B_1 0.056(7) 0.069(7) 0.017(5) -0.013(5) 0.000(5) -0.012(5)
Ni1_2 0.0374(5) 0.0410(5) 0.0406(5) 0.0028(5) -0.0018(5) 0.0036(4)
P1_2 0.0326(11) 0.0398(11) 0.0322(10) -0.0016(9) -0.0039(9) 0.0027(8)
O1_2 0.045(6) 0.031(4) 0.050(5) -0.009(4) -0.005(5) 0.013(4)
C1_2 0.038(5) 0.042(4) 0.042(5) -0.006(4) -0.005(4) 0.010(3)
O2_2 0.038(6) 0.053(5) 0.055(8) 0.014(5) -0.011(6) -0.005(4)
C2_2 0.033(4) 0.040(3) 0.034(4) -0.002(3) -0.005(3) 0.010(3)
C3_2 0.037(4) 0.036(4) 0.030(4) -0.003(4) -0.002(4) 0.008(3)
C4_2 0.042(4) 0.042(4) 0.028(5) 0.003(4) -0.008(4) 0.007(4)
C5_2 0.044(4) 0.043(4) 0.034(6) 0.004(4) -0.003(4) 0.011(3)
C6_2 0.038(4) 0.044(4) 0.031(5) -0.004(4) -0.001(4) 0.010(4)
C7_2 0.042(4) 0.046(4) 0.040(4) -0.003(4) -0.008(4) 0.008(4)
O1B_2 0.040(6) 0.032(5) 0.049(6) -0.011(5) -0.002(6) 0.017(5)
C1B_2 0.039(5) 0.041(4) 0.041(5) -0.007(4) -0.006(5) 0.010(4)
C2B_2 0.034(4) 0.041(3) 0.035(4) -0.003(4) -0.005(4) 0.008(3)
C3B_2 0.038(4) 0.037(4) 0.031(4) -0.003(4) -0.002(4) 0.007(4)
C4B_2 0.043(4) 0.042(4) 0.031(5) 0.000(4) -0.004(4) 0.005(4)
C5B_2 0.045(5) 0.044(4) 0.032(6) 0.003(4) -0.005(4) 0.008(4)
C6B_2 0.040(4) 0.044(4) 0.036(5) 0.001(5) -0.002(4) 0.007(4)
C7B_2 0.040(4) 0.043(4) 0.038(4) -0.003(5) -0.006(4) 0.010(4)
C8_2 0.041(5) 0.029(4) 0.019(4) 0.004(3) -0.002(3) -0.005(3)
C9_2 0.029(4) 0.047(5) 0.030(5) 0.004(3) -0.005(4) 0.000(3)
C10_2 0.066(6) 0.053(5) 0.035(5) 0.006(4) -0.003(4) 0.000(4)
C11_2 0.058(6) 0.041(5) 0.047(6) -0.010(4) 0.021(4) 0.010(4)
C12_2 0.043(5) 0.100(7) 0.042(5) -0.006(5) -0.003(4) 0.019(5)
C13_2 0.054(6) 0.074(6) 0.035(5) -0.010(4) 0.001(4) 0.017(4)
C14_2 0.039(4) 0.050(4) 0.034(5) 0.001(4) -0.018(4) 0.000(3)
C15_2 0.043(5) 0.060(5) 0.030(4) -0.001(4) 0.006(4) -0.005(4)
C16_2 0.032(4) 0.046(5) 0.056(5) -0.003(4) -0.001(4) -0.005(3)
C17_2 0.050(5) 0.061(6) 0.048(5) -0.001(4) -0.011(4) -0.014(4)
C18_2 0.063(6) 0.053(5) 0.049(5) 0.005(4) -0.012(5) -0.002(4)
C19_2 0.047(5) 0.044(5) 0.013(4) -0.012(3) 0.001(3) -0.006(4)
P2_2 0.032(2) 0.042(2) 0.049(3) 0.0058(19) -0.008(2) -0.0017(17)
O3_2 0.030(4) 0.054(9) 0.042(7) -0.002(5) -0.002(4) 0.002(5)
C20_2 0.038(4) 0.044(6) 0.035(4) 0.010(4) -0.007(4) 0.004(4)
C21_2 0.047(4) 0.046(4) 0.037(3) 0.002(3) -0.007(3) -0.005(3)
C22_2 0.041(4) 0.043(4) 0.034(4) 0.007(4) -0.007(3) -0.008(4)
C23_2 0.041(5) 0.052(4) 0.036(4) 0.003(4) -0.005(4) -0.014(4)
C24_2 0.049(6) 0.059(5) 0.041(4) 0.005(4) -0.009(4) -0.014(5)
C25_2 0.049(5) 0.054(6) 0.041(4) 0.004(4) -0.012(4) -0.020(4)
C26_2 0.045(4) 0.053(6) 0.039(3) 0.009(4) -0.011(3) -0.010(4)
C27_2 0.075(5) 0.058(4) 0.078(5) -0.005(4) -0.005(4) -0.030(4)
C28_2 0.074(5) 0.059(4) 0.077(5) 0.001(4) 0.001(5) -0.039(4)
C29_2 0.080(6) 0.072(5) 0.089(5) 0.000(5) -0.014(5) -0.043(5)
C30_2 0.086(6) 0.074(5) 0.097(6) -0.006(5) -0.018(5) -0.040(5)
C31_2 0.099(5) 0.083(5) 0.094(6) -0.005(5) -0.019(5) -0.042(4)
C32_2 0.083(5) 0.072(5) 0.086(6) 0.000(5) -0.013(5) -0.037(4)
C33_2 0.046(4) 0.055(5) 0.033(5) -0.002(4) -0.006(3) 0.001(4)
C34_2 0.051(5) 0.054(6) 0.048(5) 0.004(5) -0.002(4) 0.004(4)
C35_2 0.056(5) 0.057(6) 0.046(5) 0.000(5) 0.002(4) 0.008(5)
C36_2 0.050(4) 0.051(6) 0.041(5) -0.002(5) -0.001(4) 0.007(5)
C37_2 0.059(5) 0.055(6) 0.041(5) -0.002(5) 0.001(4) 0.007(4)
C38_2 0.051(4) 0.054(6) 0.036(5) -0.006(4) -0.001(4) 0.003(4)
P2B_2 0.034(4) 0.057(5) 0.034(4) -0.001(4) -0.007(4) -0.009(4)
O3B_2 0.035(8) 0.048(12) 0.040(10) -0.006(9) -0.007(7) 0.010(8)
C20B_2 0.039(5) 0.046(6) 0.036(4) 0.006(5) -0.006(4) 0.002(5)
C21B_2 0.044(4) 0.047(5) 0.037(4) 0.004(4) -0.008(3) -0.005(4)
C22B_2 0.041(4) 0.045(4) 0.037(4) 0.005(4) -0.006(4) -0.007(4)
C23B_2 0.042(5) 0.051(5) 0.038(5) 0.002(5) -0.006(4) -0.013(5)
C24B_2 0.046(6) 0.056(5) 0.040(5) 0.002(5) -0.008(5) -0.014(6)
C25B_2 0.048(6) 0.055(6) 0.042(4) 0.005(5) -0.012(5) -0.018(5)
C26B_2 0.044(5) 0.051(6) 0.040(4) 0.008(5) -0.009(4) -0.013(5)
C27B_2 0.070(5) 0.060(4) 0.074(5) -0.003(4) -0.005(4) -0.029(4)
C28B_2 0.074(6) 0.059(5) 0.077(6) -0.002(5) -0.003(6) -0.038(5)
C29B_2 0.081(7) 0.066(5) 0.086(6) -0.001(5) -0.009(6) -0.042(6)
C30B_2 0.084(6) 0.069(5) 0.089(7) -0.007(6) -0.015(6) -0.045(5)
C31B_2 0.089(5) 0.074(5) 0.087(7) -0.004(6) -0.014(6) -0.041(5)
C32B_2 0.082(5) 0.069(5) 0.081(6) -0.004(5) -0.011(5) -0.037(4)
C33B_2 0.049(5) 0.059(6) 0.038(5) -0.001(5) -0.002(4) 0.000(5)
C34B_2 0.053(5) 0.058(6) 0.043(5) 0.001(5) 0.000(4) 0.005(5)
C35B_2 0.054(5) 0.058(7) 0.041(6) 0.000(6) -0.001(5) 0.007(6)
C36B_2 0.053(6) 0.059(7) 0.043(6) -0.003(6) -0.001(5) 0.006(6)
C37B_2 0.057(6) 0.060(7) 0.040(6) -0.005(6) 0.000(5) 0.003(6)
C38B_2 0.056(6) 0.059(6) 0.037(6) -0.002(6) 0.000(5) 0.004(5)
P3_2 0.091(7) 0.062(7) 0.072(7) 0.001(6) 0.007(6) 0.016(6)
C39_2 0.125(14) 0.022(17) 0.07(2) -0.002(16) 0.014(12) 0.011(13)
C40_2 0.112(18) 0.095(19) 0.102(15) 0.017(14) 0.010(14) 0.042(16)
C41_2 0.108(11) 0.079(11) 0.084(10) -0.003(11) 0.018(9) 0.029(11)
P3B_2 0.075(2) 0.0456(18) 0.052(2) 0.0019(16) 0.0072(19) 0.0196(16)
C39B_2 0.143(9) 0.045(7) 0.094(9) -0.011(6) 0.033(7) 0.002(6)
C40B_2 0.104(7) 0.100(8) 0.121(8) 0.014(7) 0.008(6) 0.057(6)
C41B_2 0.116(9) 0.064(7) 0.062(5) -0.002(5) 0.025(6) 0.025(6)

loop_
_atom_type_symbol
_atom_type_description
_atom_type_scat_dispersion_real
_atom_type_scat_dispersion_imag
_atom_type_scat_source
C C 0.0033 0.0016 'International Tables Vol C Tables 4.2.6.8 and 6.1.1.4'
H H 0.0000 0.0000 'International Tables Vol C Tables 4.2.6.8 and 6.1.1.4'
O O 0.0106 0.0060 'International Tables Vol C Tables 4.2.6.8 and 6.1.1.4'
P P 0.1023 0.0942 'International Tables Vol C Tables 4.2.6.8 and 6.1.1.4'
Ni Ni 0.3393 1.1124 'International Tables Vol C Tables 4.2.6.8 and 6.1.1.4'
Cl Cl 0.1484 0.1585 'International Tables Vol C Tables 4.2.6.8 and 6.1.1.4'

loop_
_exptl_crystal_face_index_h
_exptl_crystal_face_index_k
_exptl_crystal_face_index_l
_exptl_crystal_face_perp_dist
0.00 -1.00 0.00 0.0510
0.00 1.00 0.00 0.0110
-1.00 0.00 0.00 0.1140
1.00 0.00 0.00 0.2310
0.00 0.00 1.00 0.1540
0.00 0.00 -1.00 0.2160
1.00 0.00 1.00 0.1960

loop_
_geom_angle_atom_site_label_1
_geom_angle_atom_site_label_2
_geom_angle_atom_site_label_3
_geom_angle
C20_1 Ni1_1 C20B_1 4(3)
C20_1 Ni1_1 O1_1 173.7(14)
C20B_1 Ni1_1 O1_1 172.9(4)
C20_1 Ni1_1 P1_1 89(2)
C20B_1 Ni1_1 P1_1 92.0(8)
O1_1 Ni1_1 P1_1 86.67(15)
C20_1 Ni1_1 P3B_1 92(2)
C20B_1 Ni1_1 P3B_1 88.2(8)
O1_1 Ni1_1 P3B_1 87.2(3)
P1_1 Ni1_1 P3B_1 129.4(3)
C20_1 Ni1_1 P3_1 88(2)
C20B_1 Ni1_1 P3_1 83.6(11)
O1_1 Ni1_1 P3_1 92.5(9)
P1_1 Ni1_1 P3_1 135.3(7)
P3B_1 Ni1_1 P3_1 7.5(10)
C20_1 Ni1_1 P2_1 86.8(11)
C20B_1 Ni1_1 P2_1 87.3(4)
O1_1 Ni1_1 P2_1 99.27(15)
P1_1 Ni1_1 P2_1 121.36(7)
P3B_1 Ni1_1 P2_1 109.2(3)
P3_1 Ni1_1 P2_1 103.0(8)
C14_1 P1_1 C8_1 101.6(3)
C14_1 P1_1 C3_1 103.9(3)
C8_1 P1_1 C3_1 105.1(3)
C14_1 P1_1 Ni1_1 124.0(2)
C8_1 P1_1 Ni1_1 114.2(2)
C3_1 P1_1 Ni1_1 106.2(2)
C22_1 P2_1 C33_1 106.5(17)
C22B_1 P2_1 C33_1 102.2(6)
C22_1 P2_1 C27B_1 95.1(15)
C22B_1 P2_1 C27B_1 101.4(8)
C33_1 P2_1 C27B_1 98.5(6)
C22_1 P2_1 C27_1 102.6(15)
C22B_1 P2_1 C27_1 109.3(7)
C33_1 P2_1 C27_1 102.0(5)
C22_1 P2_1 Ni1_1 100.1(16)
C22B_1 P2_1 Ni1_1 99.0(5)
C33_1 P2_1 Ni1_1 128.3(2)
C27B_1 P2_1 Ni1_1 122.6(5)
C27_1 P2_1 Ni1_1 114.5(4)
C1_1 O1_1 Ni1_1 136.6(5)
O2_1 C1_1 O1_1 123.2(7)
O2_1 C1_1 C2_1 116.8(6)
O1_1 C1_1 C2_1 119.9(6)
C7_1 C2_1 C3_1 119.1(6)
C7_1 C2_1 C1_1 116.9(6)
C3_1 C2_1 C1_1 124.1(6)
C4_1 C3_1 C2_1 119.9(6)
C4_1 C3_1 P1_1 121.6(5)
C2_1 C3_1 P1_1 118.5(5)
C3_1 C4_1 C5_1 121.6(7)
C3_1 C4_1 H4A_1 119.2
C5_1 C4_1 H4A_1 119.2
C6_1 C5_1 C4_1 118.3(7)
C6_1 C5_1 H5A_1 120.8
C4_1 C5_1 H5A_1 120.8
C5_1 C6_1 C7_1 120.5(7)
C5_1 C6_1 H6A_1 119.7
C7_1 C6_1 H6A_1 119.7
C2_1 C7_1 C6_1 120.4(7)
C2_1 C7_1 H7A_1 119.8
C6_1 C7_1 H7A_1 119.8
C9_1 C8_1 C13_1 119.5(7)
C9_1 C8_1 P1_1 117.8(6)
C13_1 C8_1 P1_1 122.4(6)
C8_1 C9_1 C10_1 119.9(8)
C8_1 C9_1 H9A_1 120.1
C10_1 C9_1 H9A_1 120.1
C11_1 C10_1 C9_1 120.3(8)
C11_1 C10_1 H10A_1 119.8
C9_1 C10_1 H10A_1 119.8
C12_1 C11_1 C10_1 120.5(8)
C12_1 C11_1 H11A_1 119.8
C10_1 C11_1 H11A_1 119.8
C11_1 C12_1 C13_1 119.7(8)
C11_1 C12_1 H12A_1 120.1
C13_1 C12_1 H12A_1 120.1
C8_1 C13_1 C12_1 120.0(8)
C8_1 C13_1 H13A_1 120.0
C12_1 C13_1 H13A_1 120.0
C19_1 C14_1 C15_1 117.7(6)
C19_1 C14_1 P1_1 119.5(5)
C15_1 C14_1 P1_1 122.8(5)
C16_1 C15_1 C14_1 120.1(6)
C16_1 C15_1 H15A_1 119.9
C14_1 C15_1 H15A_1 119.9
C15_1 C16_1 C17_1 121.8(7)
C15_1 C16_1 H16A_1 119.1
C17_1 C16_1 H16A_1 119.1
C16_1 C17_1 C18_1 120.3(6)
C16_1 C17_1 H17A_1 119.8
C18_1 C17_1 H17A_1 119.8
C17_1 C18_1 C19_1 118.0(6)
C17_1 C18_1 H18A_1 121.0
C19_1 C18_1 H18A_1 121.0
C14_1 C19_1 C18_1 122.0(6)
C14_1 C19_1 H19A_1 119.0
C18_1 C19_1 H19A_1 119.0
O3_1 C20_1 C21_1 108(5)
O3_1 C20_1 Ni1_1 116(3)
C21_1 C20_1 Ni1_1 119(2)
C22_1 C21_1 C26_1 120.0
C22_1 C21_1 C20_1 119(3)
C26_1 C21_1 C20_1 119(3)
C23_1 C22_1 C21_1 120.0
C23_1 C22_1 P2_1 127(3)
C21_1 C22_1 P2_1 113(3)
C22_1 C23_1 C24_1 120.0
C22_1 C23_1 H23A_1 120.0
C24_1 C23_1 H23A_1 120.0
C25_1 C24_1 C23_1 120.0
C25_1 C24_1 H24A_1 120.0
C23_1 C24_1 H24A_1 120.0
C26_1 C25_1 C24_1 120.0
C26_1 C25_1 H25A_1 120.0
C24_1 C25_1 H25A_1 120.0
C25_1 C26_1 C21_1 120.0
C25_1 C26_1 H26A_1 120.0
C21_1 C26_1 H26A_1 120.0
O3B_1 C20B_1 C21B_1 119.6(10)
O3B_1 C20B_1 Ni1_1 119.6(9)
C21B_1 C20B_1 Ni1_1 119.9(8)
C22B_1 C21B_1 C26B_1 120.0
C22B_1 C21B_1 C20B_1 118.5(8)
C26B_1 C21B_1 C20B_1 121.5(8)
C23B_1 C22B_1 C21B_1 120.0
C23B_1 C22B_1 P2_1 125.8(7)
C21B_1 C22B_1 P2_1 114.2(7)
C22B_1 C23B_1 C24B_1 120.0
C22B_1 C23B_1 H23B_1 120.0
C24B_1 C23B_1 H23B_1 120.0
C23B_1 C24B_1 C25B_1 120.0
C23B_1 C24B_1 H24B_1 120.0
C25B_1 C24B_1 H24B_1 120.0
C26B_1 C25B_1 C24B_1 120.0
C26B_1 C25B_1 H25B_1 120.0
C24B_1 C25B_1 H25B_1 120.0
C25B_1 C26B_1 C21B_1 120.0
C25B_1 C26B_1 H26B_1 120.0
C21B_1 C26B_1 H26B_1 120.0
C28_1 C27_1 C32_1 120.0
C28_1 C27_1 P2_1 113.9(8)
C32_1 C27_1 P2_1 124.1(8)
C27_1 C28_1 C29_1 120.0
C27_1 C28_1 H28A_1 120.0
C29_1 C28_1 H28A_1 120.0
C30_1 C29_1 C28_1 120.0
C30_1 C29_1 H29A_1 120.0
C28_1 C29_1 H29A_1 120.0
C31_1 C30_1 C29_1 120.0
C31_1 C30_1 H30A_1 120.0
C29_1 C30_1 H30A_1 120.0
C30_1 C31_1 C32_1 120.0
C30_1 C31_1 H31A_1 120.0
C32_1 C31_1 H31A_1 120.0
C31_1 C32_1 C27_1 120.0
C31_1 C32_1 H32A_1 120.0
C27_1 C32_1 H32A_1 120.0
C28B_1 C27B_1 C32B_1 120.5(11)
C28B_1 C27B_1 P2_1 118.0(12)
C32B_1 C27B_1 P2_1 119.8(12)
C27B_1 C28B_1 C29B_1 119.5(14)
C27B_1 C28B_1 H28B_1 120.3
C29B_1 C28B_1 H28B_1 120.3
C30B_1 C29B_1 C28B_1 116.1(15)
C30B_1 C29B_1 H29B_1 121.9
C28B_1 C29B_1 H29B_1 121.9
C29B_1 C30B_1 C31B_1 125.9(16)
C29B_1 C30B_1 H30B_1 117.1
C31B_1 C30B_1 H30B_1 117.1
C30B_1 C31B_1 C32B_1 120.6(15)
C30B_1 C31B_1 H31B_1 119.7
C32B_1 C31B_1 H31B_1 119.7
C31B_1 C32B_1 C27B_1 116.0(13)
C31B_1 C32B_1 H32B_1 122.0
C27B_1 C32B_1 H32B_1 122.0
C38_1 C33_1 C34_1 118.2(6)
C38_1 C33_1 P2_1 123.8(5)
C34_1 C33_1 P2_1 118.0(5)
C35_1 C34_1 C33_1 121.1(6)
C35_1 C34_1 H34A_1 119.4
C33_1 C34_1 H34A_1 119.4
C36_1 C35_1 C34_1 120.0(7)
C36_1 C35_1 H35A_1 120.0
C34_1 C35_1 H35A_1 120.0
C35_1 C36_1 C37_1 120.3(7)
C35_1 C36_1 H36A_1 119.8
C37_1 C36_1 H36A_1 119.8
C36_1 C37_1 C38_1 120.7(7)
C36_1 C37_1 H37A_1 119.7
C38_1 C37_1 H37A_1 119.7
C33_1 C38_1 C37_1 119.6(7)
C33_1 C38_1 H38A_1 120.2
C37_1 C38_1 H38A_1 120.2
C41_1 P3_1 C40_1 101.3(6)
C41_1 P3_1 C39_1 101.3(6)
C40_1 P3_1 C39_1 101.2(6)
C41_1 P3_1 Ni1_1 116.0(17)
C40_1 P3_1 Ni1_1 104(2)
C39_1 P3_1 Ni1_1 129(2)
P3_1 C39_1 H39A_1 109.4
P3_1 C39_1 H39B_1 109.5
H39A_1 C39_1 H39B_1 109.5
P3_1 C39_1 H39C_1 109.5
H39A_1 C39_1 H39C_1 109.5
H39B_1 C39_1 H39C_1 109.5
P3_1 C40_1 H40A_1 109.5
P3_1 C40_1 H40B_1 109.5
H40A_1 C40_1 H40B_1 109.5
P3_1 C40_1 H40C_1 109.4
H40A_1 C40_1 H40C_1 109.5
H40B_1 C40_1 H40C_1 109.5
P3_1 C41_1 H41A_1 109.5
P3_1 C41_1 H41B_1 109.5
H41A_1 C41_1 H41B_1 109.5
P3_1 C41_1 H41C_1 109.5
H41A_1 C41_1 H41C_1 109.5
H41B_1 C41_1 H41C_1 109.5
C41B_1 P3B_1 C40B_1 101.7(4)
C41B_1 P3B_1 C39B_1 101.6(4)
C40B_1 P3B_1 C39B_1 101.3(4)
C41B_1 P3B_1 Ni1_1 118.8(5)
C40B_1 P3B_1 Ni1_1 115.1(6)
C39B_1 P3B_1 Ni1_1 115.7(6)
P3B_1 C39B_1 H39D_1 109.5
P3B_1 C39B_1 H39E_1 109.5
H39D_1 C39B_1 H39E_1 109.5
P3B_1 C39B_1 H39F_1 109.5
H39D_1 C39B_1 H39F_1 109.5
H39E_1 C39B_1 H39F_1 109.5
P3B_1 C40B_1 H40D_1 109.5
P3B_1 C40B_1 H40E_1 109.5
H40D_1 C40B_1 H40E_1 109.5
P3B_1 C40B_1 H40F_1 109.5
H40D_1 C40B_1 H40F_1 109.5
H40E_1 C40B_1 H40F_1 109.5
P3B_1 C41B_1 H41D_1 109.5
P3B_1 C41B_1 H41E_1 109.5
H41D_1 C41B_1 H41E_1 109.5
P3B_1 C41B_1 H41F_1 109.5
H41D_1 C41B_1 H41F_1 109.5
H41E_1 C41B_1 H41F_1 109.5
C20B_2 Ni1_2 C20_2 2(6)
C20B_2 Ni1_2 O1_2 171.1(17)
C20_2 Ni1_2 O1_2 170.7(13)
C20B_2 Ni1_2 O1B_2 175.8(14)
C20_2 Ni1_2 O1B_2 175.2(9)
O1_2 Ni1_2 O1B_2 13.1(8)
C20B_2 Ni1_2 P2_2 86.4(7)
C20_2 Ni1_2 P2_2 85.7(5)
O1_2 Ni1_2 P2_2 101.8(7)
O1B_2 Ni1_2 P2_2 89.6(7)
C20B_2 Ni1_2 P1_2 92(4)
C20_2 Ni1_2 P1_2 94.1(16)
O1_2 Ni1_2 P1_2 85.2(6)
O1B_2 Ni1_2 P1_2 89.7(6)
P2_2 Ni1_2 P1_2 130.89(17)
C20B_2 Ni1_2 P2B_2 92.5(9)
C20_2 Ni1_2 P2B_2 92.1(5)
O1_2 Ni1_2 P2B_2 96.0(8)
O1B_2 Ni1_2 P2B_2 83.3(8)
P2_2 Ni1_2 P2B_2 9.3(4)
P1_2 Ni1_2 P2B_2 123.7(3)
C20B_2 Ni1_2 P3B_2 94(4)
C20_2 Ni1_2 P3B_2 92.3(18)
O1_2 Ni1_2 P3B_2 79.8(4)
O1B_2 Ni1_2 P3B_2 88.7(7)
P2_2 Ni1_2 P3B_2 112.1(2)
P1_2 Ni1_2 P3B_2 116.97(15)
P2B_2 Ni1_2 P3B_2 118.6(4)
C20B_2 Ni1_2 P3_2 88(4)
C20_2 Ni1_2 P3_2 87(2)
O1_2 Ni1_2 P3_2 85.9(8)
O1B_2 Ni1_2 P3_2 93.8(10)
P2_2 Ni1_2 P3_2 106.3(7)
P1_2 Ni1_2 P3_2 122.8(7)
P2B_2 Ni1_2 P3_2 113.4(8)
P3B_2 Ni1_2 P3_2 7.8(7)
C8_2 P1_2 C14_2 102.7(3)
C8_2 P1_2 C3B_2 105.2(10)
C14_2 P1_2 C3B_2 105.0(7)
C8_2 P1_2 C3_2 104.1(8)
C14_2 P1_2 C3_2 101.4(5)
C8_2 P1_2 Ni1_2 110.7(2)
C14_2 P1_2 Ni1_2 124.5(2)
C3B_2 P1_2 Ni1_2 107.2(8)
C3_2 P1_2 Ni1_2 111.3(6)
C1_2 O1_2 Ni1_2 130.5(12)
O1_2 C1_2 O2_2 120.2(12)
O1_2 C1_2 C2_2 119.1(16)
O2_2 C1_2 C2_2 116.9(12)
C3_2 C2_2 C7_2 120.0
C3_2 C2_2 C1_2 131.1(10)
C7_2 C2_2 C1_2 108.5(11)
C4_2 C3_2 C2_2 120.0
C4_2 C3_2 P1_2 124.6(9)
C2_2 C3_2 P1_2 115.3(9)
C3_2 C4_2 C5_2 120.0
C3_2 C4_2 H4B_2 120.0
C5_2 C4_2 H4B_2 120.0
C6_2 C5_2 C4_2 120.0
C6_2 C5_2 H5B_2 120.0
C4_2 C5_2 H5B_2 120.0
C7_2 C6_2 C5_2 120.0
C7_2 C6_2 H6B_2 120.0
C5_2 C6_2 H6B_2 120.0
C6_2 C7_2 C2_2 120.0
C6_2 C7_2 H7B_2 120.0
C2_2 C7_2 H7B_2 120.0
C1B_2 O1B_2 Ni1_2 135.5(17)
O1B_2 C1B_2 O2B_2 127.0(16)
O1B_2 C1B_2 C2B_2 121.3(18)
O2B_2 C1B_2 C2B_2 110.9(16)
C3B_2 C2B_2 C7B_2 120.0
C3B_2 C2B_2 C1B_2 115.4(15)
C7B_2 C2B_2 C1B_2 124.5(15)
C4B_2 C3B_2 C2B_2 120.0
C4B_2 C3B_2 P1_2 112.2(13)
C2B_2 C3B_2 P1_2 127.7(13)
C3B_2 C4B_2 C5B_2 120.0
C3B_2 C4B_2 H4BA_2 120.0
C5B_2 C4B_2 H4BA_2 120.0
C6B_2 C5B_2 C4B_2 120.0
C6B_2 C5B_2 H5BA_2 120.0
C4B_2 C5B_2 H5BA_2 120.0
C7B_2 C6B_2 C5B_2 120.0
C7B_2 C6B_2 H6BA_2 120.0
C5B_2 C6B_2 H6BA_2 120.0
C6B_2 C7B_2 C2B_2 120.0
C6B_2 C7B_2 H7BA_2 120.0
C2B_2 C7B_2 H7BA_2 120.0
C9_2 C8_2 C13_2 117.3(6)
C9_2 C8_2 P1_2 125.7(5)
C13_2 C8_2 P1_2 116.8(5)
C8_2 C9_2 C10_2 122.1(7)
C8_2 C9_2 H9B_2 118.9
C10_2 C9_2 H9B_2 118.9
C9_2 C10_2 C11_2 119.8(7)
C9_2 C10_2 H10B_2 120.1
C11_2 C10_2 H10B_2 120.1
C10_2 C11_2 C12_2 120.5(7)
C10_2 C11_2 H11B_2 119.8
C12_2 C11_2 H11B_2 119.8
C13_2 C12_2 C11_2 119.2(7)
C13_2 C12_2 H12B_2 120.4
C11_2 C12_2 H12B_2 120.4
C12_2 C13_2 C8_2 121.0(7)
C12_2 C13_2 H13B_2 119.5
C8_2 C13_2 H13B_2 119.5
C19_2 C14_2 C15_2 120.3(6)
C19_2 C14_2 P1_2 118.4(5)
C15_2 C14_2 P1_2 121.2(5)
C16_2 C15_2 C14_2 120.1(6)
C16_2 C15_2 H15B_2 119.9
C14_2 C15_2 H15B_2 119.9
C15_2 C16_2 C17_2 119.7(7)
C15_2 C16_2 H16B_2 120.1
C17_2 C16_2 H16B_2 120.1
C18_2 C17_2 C16_2 119.8(7)
C18_2 C17_2 H17B_2 120.1
C16_2 C17_2 H17B_2 120.1
C17_2 C18_2 C19_2 120.2(7)
C17_2 C18_2 H18B_2 119.9
C19_2 C18_2 H18B_2 119.9
C14_2 C19_2 C18_2 119.7(7)
C14_2 C19_2 H19B_2 120.2
C18_2 C19_2 H19B_2 120.2
C22_2 P2_2 C33_2 103.7(7)
C22_2 P2_2 C27_2 110.4(7)
C33_2 P2_2 C27_2 98.3(6)
C22_2 P2_2 Ni1_2 103.6(5)
C33_2 P2_2 Ni1_2 123.0(4)
C27_2 P2_2 Ni1_2 117.1(5)
O3_2 C20_2 C21_2 112.2(13)
O3_2 C20_2 Ni1_2 126.3(13)
C21_2 C20_2 Ni1_2 120.4(9)
C22_2 C21_2 C26_2 120.0
C22_2 C21_2 C20_2 117.6(9)
C26_2 C21_2 C20_2 122.4(8)
C21_2 C22_2 C23_2 120.0
C21_2 C22_2 P2_2 111.8(7)
C23_2 C22_2 P2_2 128.1(7)
C22_2 C23_2 C24_2 120.0
C22_2 C23_2 H23C_2 120.0
C24_2 C23_2 H23C_2 120.0
C25_2 C24_2 C23_2 120.0
C25_2 C24_2 H24C_2 120.0
C23_2 C24_2 H24C_2 120.0
C24_2 C25_2 C26_2 120.0
C24_2 C25_2 H25C_2 120.0
C26_2 C25_2 H25C_2 120.0
C25_2 C26_2 C21_2 120.0
C25_2 C26_2 H26C_2 120.0
C21_2 C26_2 H26C_2 120.0
C28_2 C27_2 C32_2 120.0
C28_2 C27_2 P2_2 123.1(6)
C32_2 C27_2 P2_2 116.9(6)
C27_2 C28_2 C29_2 120.0
C27_2 C28_2 H28C_2 120.0
C29_2 C28_2 H28C_2 120.0
C28_2 C29_2 C30_2 120.0
C28_2 C29_2 H29C_2 120.0
C30_2 C29_2 H29C_2 120.0
C31_2 C30_2 C29_2 120.0
C31_2 C30_2 H30C_2 120.0
C29_2 C30_2 H30C_2 120.0
C30_2 C31_2 C32_2 120.0
C30_2 C31_2 H31C_2 120.0
C32_2 C31_2 H31C_2 120.0
C31_2 C32_2 C27_2 120.0
C31_2 C32_2 H32C_2 120.0
C27_2 C32_2 H32C_2 120.0
C34_2 C33_2 C38_2 120.0
C34_2 C33_2 P2_2 121.5(4)
C38_2 C33_2 P2_2 118.5(4)
C35_2 C34_2 C33_2 120.0
C35_2 C34_2 H34B_2 120.0
C33_2 C34_2 H34B_2 120.0
C34_2 C35_2 C36_2 120.0
C34_2 C35_2 H35B_2 120.0
C36_2 C35_2 H35B_2 120.0
C37_2 C36_2 C35_2 120.0
C37_2 C36_2 H36B_2 120.0
C35_2 C36_2 H36B_2 120.0
C38_2 C37_2 C36_2 120.0
C38_2 C37_2 H37B_2 120.0
C36_2 C37_2 H37B_2 120.0
C37_2 C38_2 C33_2 120.0
C37_2 C38_2 H38B_2 120.0
C33_2 C38_2 H38B_2 120.0
C22B_2 P2B_2 C33B_2 107.8(15)
C22B_2 P2B_2 C27B_2 94.1(15)
C33B_2 P2B_2 C27B_2 109.9(11)
C22B_2 P2B_2 Ni1_2 95.7(10)
C33B_2 P2B_2 Ni1_2 126.0(9)
C27B_2 P2B_2 Ni1_2 116.3(9)
O3B_2 C20B_2 C21B_2 125(5)
O3B_2 C20B_2 Ni1_2 115(3)
C21B_2 C20B_2 Ni1_2 115.2(16)
C22B_2 C21B_2 C26B_2 120.0
C22B_2 C21B_2 C20B_2 116.4(19)
C26B_2 C21B_2 C20B_2 123.1(17)
C23B_2 C22B_2 C21B_2 120.0
C23B_2 C22B_2 P2B_2 120.6(15)
C21B_2 C22B_2 P2B_2 119.4(15)
C22B_2 C23B_2 C24B_2 120.0
C22B_2 C23B_2 H23D_2 120.0
C24B_2 C23B_2 H23D_2 120.0
C25B_2 C24B_2 C23B_2 120.0
C25B_2 C24B_2 H24D_2 120.0
C23B_2 C24B_2 H24D_2 120.0
C26B_2 C25B_2 C24B_2 120.0
C26B_2 C25B_2 H25D_2 120.0
C24B_2 C25B_2 H25D_2 120.0
C25B_2 C26B_2 C21B_2 120.0
C25B_2 C26B_2 H26D_2 120.0
C21B_2 C26B_2 H26D_2 120.0
C28B_2 C27B_2 C32B_2 120.0
C28B_2 C27B_2 P2B_2 124.8(14)
C32B_2 C27B_2 P2B_2 115.1(14)
C29B_2 C28B_2 C27B_2 120.0
C29B_2 C28B_2 H28D_2 120.0
C27B_2 C28B_2 H28D_2 120.0
C30B_2 C29B_2 C28B_2 120.0
C30B_2 C29B_2 H29D_2 120.0
C28B_2 C29B_2 H29D_2 120.0
C29B_2 C30B_2 C31B_2 120.0
C29B_2 C30B_2 H30D_2 120.0
C31B_2 C30B_2 H30D_2 120.0
C30B_2 C31B_2 C32B_2 120.0
C30B_2 C31B_2 H31D_2 120.0
C32B_2 C31B_2 H31D_2 120.0
C31B_2 C32B_2 C27B_2 120.0
C31B_2 C32B_2 H32D_2 120.0
C27B_2 C32B_2 H32D_2 120.0
C34B_2 C33B_2 C38B_2 120.0
C34B_2 C33B_2 P2B_2 121.9(11)
C38B_2 C33B_2 P2B_2 118.1(11)
C33B_2 C34B_2 C35B_2 120.0
C33B_2 C34B_2 H34C_2 120.0
C35B_2 C34B_2 H34C_2 120.0
C36B_2 C35B_2 C34B_2 120.0
C36B_2 C35B_2 H35C_2 120.0
C34B_2 C35B_2 H35C_2 120.0
C35B_2 C36B_2 C37B_2 120.0
C35B_2 C36B_2 H36C_2 120.0
C37B_2 C36B_2 H36C_2 120.0
C36B_2 C37B_2 C38B_2 120.0
C36B_2 C37B_2 H37C_2 120.0
C38B_2 C37B_2 H37C_2 120.0
C37B_2 C38B_2 C33B_2 120.0
C37B_2 C38B_2 H38C_2 120.0
C33B_2 C38B_2 H38C_2 120.0
C39_2 P3_2 C41_2 101.0(6)
C39_2 P3_2 C40_2 100.7(6)
C41_2 P3_2 C40_2 100.8(6)
C39_2 P3_2 Ni1_2 109(2)
C41_2 P3_2 Ni1_2 120.5(19)
C40_2 P3_2 Ni1_2 121.2(19)
C40B_2 P3B_2 C41B_2 102.0(4)
C40B_2 P3B_2 C39B_2 101.5(4)
C41B_2 P3B_2 C39B_2 100.6(4)
C40B_2 P3B_2 Ni1_2 119.5(5)
C41B_2 P3B_2 Ni1_2 113.7(4)
C39B_2 P3B_2 Ni1_2 116.8(5)
P3B_2 C39B_2 H39J_2 109.5
P3B_2 C39B_2 H39K_2 109.5
H39J_2 C39B_2 H39K_2 109.5
P3B_2 C39B_2 H39L_2 109.5
H39J_2 C39B_2 H39L_2 109.5
H39K_2 C39B_2 H39L_2 109.5
P3B_2 C40B_2 H40J_2 109.5
P3B_2 C40B_2 H40K_2 109.5
H40J_2 C40B_2 H40K_2 109.5
P3B_2 C40B_2 H40L_2 109.5
H40J_2 C40B_2 H40L_2 109.5
H40K_2 C40B_2 H40L_2 109.5
P3B_2 C41B_2 H41J_2 109.5
P3B_2 C41B_2 H41K_2 109.5
H41J_2 C41B_2 H41K_2 109.5
P3B_2 C41B_2 H41L_2 109.5
H41J_2 C41B_2 H41L_2 109.5
H41K_2 C41B_2 H41L_2 109.5

loop_
_geom_bond_atom_site_label_1
_geom_bond_atom_site_label_2
_geom_bond_distance
Ni1_1 C20_1 1.871(11)
Ni1_1 C20B_1 1.873(8)
Ni1_1 O1_1 1.980(5)
Ni1_1 P1_1 2.217(2)
Ni1_1 P3B_1 2.255(3)
Ni1_1 P3_1 2.259(8)
Ni1_1 P2_1 2.281(2)
P1_1 C14_1 1.817(6)
P1_1 C8_1 1.835(7)
P1_1 C3_1 1.839(6)
P2_1 C22_1 1.82(3)
P2_1 C22B_1 1.833(10)
P2_1 C33_1 1.849(6)
P2_1 C27B_1 1.849(9)
P2_1 C27_1 1.855(7)
O1_1 C1_1 1.254(8)
O2_1 C1_1 1.222(8)
C1_1 C2_1 1.511(9)
C2_1 C7_1 1.390(9)
C2_1 C3_1 1.408(8)
C3_1 C4_1 1.373(8)
C4_1 C5_1 1.410(9)
C4_1 H4A_1 0.9500
C5_1 C6_1 1.383(10)
C5_1 H5A_1 0.9500
C6_1 C7_1 1.408(10)
C6_1 H6A_1 0.9500
C7_1 H7A_1 0.9500
C8_1 C9_1 1.368(9)
C8_1 C13_1 1.375(10)
C9_1 C10_1 1.396(10)
C9_1 H9A_1 0.9500
C10_1 C11_1 1.370(11)
C10_1 H10A_1 0.9500
C11_1 C12_1 1.345(10)
C11_1 H11A_1 0.9500
C12_1 C13_1 1.415(10)
C12_1 H12A_1 0.9500
C13_1 H13A_1 0.9500
C14_1 C19_1 1.369(9)
C14_1 C15_1 1.422(9)
C15_1 C16_1 1.368(9)
C15_1 H15A_1 0.9500
C16_1 C17_1 1.368(9)
C16_1 H16A_1 0.9500
C17_1 C18_1 1.381(9)
C17_1 H17A_1 0.9500
C18_1 C19_1 1.427(9)
C18_1 H18A_1 0.9500
C19_1 H19A_1 0.9500
O3_1 C20_1 1.261(16)
C20_1 C21_1 1.507(13)
C22_1 C23_1 1.3900
C23_1 H23A_1 0.9500
C24_1 C25_1 1.3900
C24_1 H24A_1 0.9500
C25_1 C26_1 1.3900
C25_1 H25A_1 0.9500
C26_1 H26A_1 0.9500
O3B_1 C20B_1 1.261(14)
C20B_1 C21B_1 1.508(10)
C21B_1 C22B_1 1.3900
C21B_1 C26B_1 1.3900
C22B_1 C23B_1 1.3900
C23B_1 C24B_1 1.3900
C23B_1 H23B_1 0.9500
C24B_1 C25B_1 1.3900
C24B_1 H24B_1 0.9500
C25B_1 C26B_1 1.3900
C25B_1 H25B_1 0.9500
C26B_1 H26B_1 0.9500
C27_1 C28_1 1.3900
C27_1 C32_1 1.3900
C28_1 C29_1 1.3900
C28_1 H28A_1 0.9500
C29_1 C30_1 1.3900
C29_1 H29A_1 0.9500
C30_1 C31_1 1.3900
C30_1 H30A_1 0.9500
C31_1 C32_1 1.3900
C31_1 H31A_1 0.9500
C32_1 H32A_1 0.9500
C27B_1 C28B_1 1.378(17)
C27B_1 C32B_1 1.46(2)
C28B_1 C29B_1 1.45(2)
C28B_1 H28B_1 0.9500
C29B_1 C30B_1 1.34(2)
C29B_1 H29B_1 0.9500
C30B_1 C31B_1 1.36(2)
C30B_1 H30B_1 0.9500
C31B_1 C32B_1 1.371(18)
C31B_1 H31B_1 0.9500
C32B_1 H32B_1 0.9500
C33_1 C38_1 1.370(9)
C33_1 C34_1 1.398(8)
C34_1 C35_1 1.379(9)
C34_1 H34A_1 0.9500
C35_1 C36_1 1.350(9)
C35_1 H35A_1 0.9500
C36_1 C37_1 1.361(9)
C36_1 H36A_1 0.9500
C37_1 C38_1 1.404(10)
C37_1 H37A_1 0.9500
C38_1 H38A_1 0.9500
P3_1 C41_1 1.823(9)
P3_1 C40_1 1.824(9)
P3_1 C39_1 1.824(9)
C39_1 H39A_1 0.9800
C39_1 H39B_1 0.9800
C39_1 H39C_1 0.9800
C40_1 H40A_1 0.9800
C40_1 H40B_1 0.9800
C40_1 H40C_1 0.9800
C41_1 H41A_1 0.9800
C41_1 H41B_1 0.9800
C41_1 H41C_1 0.9800
P3B_1 C41B_1 1.815(7)
P3B_1 C40B_1 1.821(7)
P3B_1 C39B_1 1.827(7)
C39B_1 H39D_1 0.9800
C39B_1 H39E_1 0.9800
C39B_1 H39F_1 0.9800
C40B_1 H40D_1 0.9800
C40B_1 H40E_1 0.9800
C40B_1 H40F_1 0.9800
C41B_1 H41D_1 0.9800
C41B_1 H41E_1 0.9800
C41B_1 H41F_1 0.9800
Ni1_2 C20B_2 1.888(10)
Ni1_2 C20_2 1.888(8)
Ni1_2 O1_2 2.000(7)
Ni1_2 O1B_2 2.007(8)
Ni1_2 P2_2 2.202(4)
Ni1_2 P1_2 2.207(2)
Ni1_2 P2B_2 2.212(7)
Ni1_2 P3B_2 2.268(3)
Ni1_2 P3_2 2.277(9)
P1_2 C8_2 1.824(6)
P1_2 C14_2 1.830(7)
P1_2 C3B_2 1.846(7)
P1_2 C3_2 1.853(5)
O1_2 C1_2 1.252(13)
C1_2 O2_2 1.292(10)
C1_2 C2_2 1.535(9)
C2_2 C3_2 1.3900
C2_2 C7_2 1.3900
C3_2 C4_2 1.3900
C4_2 C5_2 1.3900
C4_2 H4B_2 0.9500
C5_2 C6_2 1.3900
C5_2 H5B_2 0.9500
C6_2 C7_2 1.3900
C6_2 H6B_2 0.9500
C7_2 H7B_2 0.9500
O1B_2 C1B_2 1.264(14)
C1B_2 O2B_2 1.305(11)
C1B_2 C2B_2 1.545(10)
C2B_2 C3B_2 1.3900
C2B_2 C7B_2 1.3900
C3B_2 C4B_2 1.3900
C4B_2 C5B_2 1.3900
C4B_2 H4BA_2 0.9500
C5B_2 C6B_2 1.3900
C5B_2 H5BA_2 0.9500
C6B_2 C7B_2 1.3900
C6B_2 H6BA_2 0.9500
C7B_2 H7BA_2 0.9500
C8_2 C9_2 1.362(8)
C8_2 C13_2 1.425(9)
C9_2 C10_2 1.371(9)
C9_2 H9B_2 0.9500
C10_2 C11_2 1.377(10)
C10_2 H10B_2 0.9500
C11_2 C12_2 1.378(10)
C11_2 H11B_2 0.9500
C12_2 C13_2 1.374(9)
C12_2 H12B_2 0.9500
C13_2 H13B_2 0.9500
C14_2 C19_2 1.364(9)
C14_2 C15_2 1.412(9)
C15_2 C16_2 1.382(9)
C15_2 H15B_2 0.9500
C16_2 C17_2 1.403(10)
C16_2 H16B_2 0.9500
C17_2 C18_2 1.383(10)
C17_2 H17B_2 0.9500
C18_2 C19_2 1.413(9)
C18_2 H18B_2 0.9500
C19_2 H19B_2 0.9500
P2_2 C22_2 1.812(5)
P2_2 C33_2 1.822(5)
P2_2 C27_2 1.824(6)
O3_2 C20_2 1.241(19)
C20_2 C21_2 1.527(11)
C21_2 C22_2 1.3900
C21_2 C26_2 1.3900
C22_2 C23_2 1.3900
C23_2 C24_2 1.3900
C23_2 H23C_2 0.9500
C24_2 C25_2 1.3900
C24_2 H24C_2 0.9500
C25_2 C26_2 1.3900
C25_2 H25C_2 0.9500
C26_2 H26C_2 0.9500
C27_2 C28_2 1.3900
C27_2 C32_2 1.3900
C28_2 C29_2 1.3900
C28_2 H28C_2 0.9500
C29_2 C30_2 1.3900
C29_2 H29C_2 0.9500
C30_2 C31_2 1.3900
C30_2 H30C_2 0.9500
C31_2 C32_2 1.3900
C31_2 H31C_2 0.9500
C32_2 H32C_2 0.9500
C33_2 C34_2 1.3900
C33_2 C38_2 1.3900
C34_2 C35_2 1.3900
C34_2 H34B_2 0.9500
C35_2 C36_2 1.3900
C35_2 H35B_2 0.9500
C36_2 C37_2 1.3900
C36_2 H36B_2 0.9500
C37_2 C38_2 1.3900
C37_2 H37B_2 0.9500
C38_2 H38B_2 0.9500
P2B_2 C22B_2 1.814(8)
P2B_2 C33B_2 1.836(9)
P2B_2 C27B_2 1.839(8)
O3B_2 C20B_2 1.24(2)
C20B_2 C21B_2 1.526(13)
C21B_2 C22B_2 1.3900
C21B_2 C26B_2 1.3900
C22B_2 C23B_2 1.3900
C23B_2 C24B_2 1.3900
C23B_2 H23D_2 0.9500
C24B_2 C25B_2 1.3900
C24B_2 H24D_2 0.9500
C25B_2 C26B_2 1.3900
C25B_2 H25D_2 0.9500
C26B_2 H26D_2 0.9500
C27B_2 C28B_2 1.3900
C27B_2 C32B_2 1.3900
C28B_2 C29B_2 1.3900
C28B_2 H28D_2 0.9500
C29B_2 C30B_2 1.3900
C29B_2 H29D_2 0.9500
C30B_2 C31B_2 1.3900
C30B_2 H30D_2 0.9500
C31B_2 C32B_2 1.3900
C31B_2 H31D_2 0.9500
C32B_2 H32D_2 0.9500
C33B_2 C34B_2 1.3900
C33B_2 C38B_2 1.3900
C34B_2 C35B_2 1.3900
C34B_2 H34C_2 0.9500
C35B_2 C36B_2 1.3900
C35B_2 H35C_2 0.9500
C36B_2 C37B_2 1.3900
C36B_2 H36C_2 0.9500
C37B_2 C38B_2 1.3900
C37B_2 H37C_2 0.9500
C38B_2 H38C_2 0.9500
P3_2 C39_2 1.799(10)
P3_2 C41_2 1.800(9)
P3_2 C40_2 1.800(9)
C39_2 H39G_2 0.9800
C39_2 H39H_2 0.9800
C39_2 H39I_2 0.9800
C40_2 H40G_2 0.9800
C40_2 H40H_2 0.9800
C40_2 H40I_2 0.9800
C41_2 H41G_2 0.9800
C41_2 H41H_2 0.9800
C41_2 H41I_2 0.9800
P3B_2 C40B_2 1.788(8)
P3B_2 C41B_2 1.795(7)
P3B_2 C39B_2 1.797(8)
C39B_2 H39J_2 0.9800
C39B_2 H39K_2 0.9800
C39B_2 H39L_2 0.9800
C40B_2 H40J_2 0.9800
C40B_2 H40K_2 0.9800
C40B_2 H40L_2 0.9800
C41B_2 H41J_2 0.9800
C41B_2 H41K_2 0.9800
C41B_2 H41L_2 0.9800

loop_
_platon_squeeze_void_nr
_platon_squeeze_void_average_x
_platon_squeeze_void_average_y
_platon_squeeze_void_average_z
_platon_squeeze_void_volume
_platon_squeeze_void_count_electrons
_platon_squeeze_void_content
1 0.250 0.415 -0.011 532 237 ' '
2 0.264 0.088 -0.029 69 32 ' '
3 0.750 0.585 -0.011 532 237 ' '
4 0.764 0.912 -0.029 69 32 ' '
5 0.236 0.088 0.471 69 32 ' '
6 0.736 0.912 0.471 69 32 ' '
